data_1568849
loop_
_publ_author_name
'Mikherdov, Alexander S.'
'Jin, Mingoo'
'Ito, Hajime'

_publ_section_title
;
 Exploring Au(i) involving halogen bonding with N-heterocyclic carbene
 Au(i) aryl complexes in crystalline media
;
_journal_issue 17
_journal_name_full 'Chemical Science'
_journal_page_first 4485
_journal_page_last 4494
_journal_paper_doi 10.1039/D3SC00373F
_journal_volume 14
_journal_year 2023
_chemical_formula_moiety 'C29 H35 Au N2, C6 F4 I2'
_chemical_formula_sum 'C35 H35 Au F4 I2 N2'
_chemical_formula_weight 1010.450
_space_group_crystal_system monoclinic
_space_group_IT_number 15
_space_group_name_Hall '-C 2yc'
_space_group_name_H-M_alt 'C 1 2/c 1'
_symmetry_Int_Tables_number 15
_atom_sites_solution_primary dual
_audit_creation_date 2022-03-24
_audit_creation_method
;
Olex2 1.5-alpha
(compiled 2022.03.08 svn.r54f81f84 for OlexSys, GUI svn.r6487)
;
_audit_update_record
;
2022-11-11 deposited with the CCDC.	2023-04-10 downloaded from the CCDC.
;
_cell_angle_alpha 90
_cell_angle_beta 104.197(1)
_cell_angle_gamma 90
_cell_formula_units_Z 4
_cell_length_a 16.6600(1)
_cell_length_b 13.0052(1)
_cell_length_c 17.1537(1)
_cell_measurement_reflns_used 19180
_cell_measurement_temperature 293
_cell_measurement_theta_max 76.4650
_cell_measurement_theta_min 4.3380
_cell_volume 3603.12(4)
_computing_cell_refinement 'CrysAlisPro 1.171.40.69a (Rigaku OD, 2020)'
_computing_data_collection 'CrysAlisPro 1.171.40.69a (Rigaku OD, 2020)'
_computing_data_reduction 'CrysAlisPro 1.171.40.69a (Rigaku OD, 2020)'
_computing_molecular_graphics 'Olex2 1.5-alpha (Dolomanov et al., 2009)'
_computing_publication_material 'Olex2 1.5-alpha (Dolomanov et al., 2009)'
_computing_structure_refinement 'olex2.refine 1.5-alpha (Bourhis et al., 2015)'
_computing_structure_solution 'SHELXT 2018/2 (Sheldrick, 2018)'
_diffrn_ambient_temperature 293
_diffrn_detector 'Hybrid Pixel Array Detector'
_diffrn_detector_area_resol_mean 10.0000
_diffrn_detector_type HyPix
_diffrn_measured_fraction_theta_full 0.9988
_diffrn_measured_fraction_theta_max 0.9778
_diffrn_measurement_details
;
List of Runs (angles in degrees, time in seconds):

  # Type    Start    End  Width  t~exp~   \w     \q     \k     \f   Frames
#--------------------------------------------------------------------------
  1  \w     75.00 100.00   0.50    0.11    --   49.16 131.00 114.00   50
  2  \w     82.00 111.00   0.50    0.52    --  102.75 125.00   0.00   58
  3  \w    123.00 168.00   0.50    0.52    --  102.75 125.00   0.00   90
  4  \w     70.00 158.00   0.50    0.52    --  102.75 138.00 -69.00  176
  5  \w     78.00 104.00   0.50    0.11    --   49.16 138.00 -69.00   52
  6  \w     39.00  64.00   0.50    0.52    --  102.75 -99.00-120.00   50
  7  \w     94.00 119.00   0.50    0.52    --  102.75-138.00-131.00   50
  8  \w     58.00  99.00   0.50    0.11    --   49.16-138.00-131.00   82
  9  \w     31.00  79.00   0.50    0.52    --  102.75-125.00   0.00   96
 10  \w     31.00 106.00   0.50    0.52    --  102.75 -99.00  30.00  150
 11  \w     46.00 106.00   0.50    0.52    --  102.75 -99.00   0.00  120
 12  \w     42.00  71.00   0.50    0.52    --  102.75-131.00  44.00   58
 13  \w     32.00 105.00   0.50    0.52    --  102.75 -99.00  90.00  146
 14  \w     52.00  81.00   0.50    0.11    --   49.16-131.00  44.00   58
 15  \w     31.00 106.00   0.50    0.52    --  102.75 -99.00 -90.00  150
 16  \w     81.00 106.00   0.50    0.52    --  102.75 -99.00-120.00   50
 17  \w    -23.00  17.00   0.50    0.11    --   49.16 -19.00-150.00   80
 18  \w     34.00  68.00   0.50    0.52    --  102.75 -57.00 -60.00   68
 19  \w     31.00  66.00   0.50    0.52    --  102.75 -57.00  30.00   70
 20  \w     32.00  63.00   0.50    0.52    --  102.75 -57.00  60.00   62
 21  \w    -23.00  18.00   0.50    0.11    --   49.16 -19.00  30.00   82
 22  \w    -12.00  24.00   0.50    0.11    --  -49.16  19.00  90.00   72
 23  \w    -11.00  24.00   0.50    0.11    --  -49.16  19.00  60.00   70
 24  \w    -37.00  19.00   0.50    0.11    --  -49.16  37.00  30.00  112
 25  \w    -14.00  24.00   0.50    0.11    --  -49.16  19.00 -90.00   76
 26  \w    -13.00  23.00   0.50    0.11    --  -49.16  19.00-150.00   72
 27  \w    -95.00 -70.00   0.50    0.11    --  -49.16 138.00 -69.00   50
 28  \w   -118.00 -84.00   0.50    0.52    -- -102.00 138.00 -69.00   68
 29  \w    -80.00 -18.00   0.50    0.11    --  -49.16 131.00 114.00  124
 30  \w   -103.00 -73.00   0.50    0.52    -- -102.00 131.00 114.00   60
 31  \w    -94.00 -30.00   0.50    0.52    -- -102.00  77.00 150.00  128
 32  \w    -63.00 -37.00   0.50    0.52    -- -102.00  57.00 -30.00   52
 33  \w    -65.00 -40.00   0.50    0.52    -- -102.00  57.00 -60.00   50
 34  \w   -171.00 -94.00   0.50    0.52    -- -102.00 -37.00-150.00  154
 35  \w   -171.00-100.00   0.50    0.52    -- -102.00 -37.00 -60.00  142
 36  \w   -161.00 -94.00   0.50    0.52    -- -102.00 -37.00  30.00  134
 37  \w   -173.00 -98.00   0.50    0.52    -- -102.00 -37.00 120.00  150
 38  \w   -134.00-109.00   0.50    0.52    -- -102.00-131.00  44.00   50
 39  \w   -109.00 -84.00   0.50    0.11    --  -49.16-131.00  44.00   50
 40  \w   -119.00 -84.00   0.50    0.11    --  -49.16-138.00-131.00   70
;
_diffrn_measurement_device 'four-circle diffractometer'
_diffrn_measurement_device_type 'XtaLAB Synergy R, DW system, HyPix'
_diffrn_measurement_method '\w scans'
_diffrn_orient_matrix_type 'CrysAlisPro convention (1999,Acta A55,543-557)'
_diffrn_orient_matrix_UB_11 0.0818476000
_diffrn_orient_matrix_UB_12 -0.0215282000
_diffrn_orient_matrix_UB_13 0.0626040000
_diffrn_orient_matrix_UB_21 -0.0140607000
_diffrn_orient_matrix_UB_22 -0.1164443000
_diffrn_orient_matrix_UB_23 -0.0130790000
_diffrn_orient_matrix_UB_31 0.0468992000
_diffrn_orient_matrix_UB_32 0.0025683000
_diffrn_orient_matrix_UB_33 -0.0670330000
_diffrn_radiation_monochromator mirror
_diffrn_radiation_probe x-ray
_diffrn_radiation_type 'Cu K\a'
_diffrn_radiation_wavelength 1.54184
_diffrn_reflns_av_R_equivalents 0.0536
_diffrn_reflns_av_unetI/netI 0.0268
_diffrn_reflns_Laue_measured_fraction_full 0.9988
_diffrn_reflns_Laue_measured_fraction_max 0.9778
_diffrn_reflns_limit_h_max 20
_diffrn_reflns_limit_h_min -20
_diffrn_reflns_limit_k_max 15
_diffrn_reflns_limit_k_min -15
_diffrn_reflns_limit_l_max 18
_diffrn_reflns_limit_l_min -21
_diffrn_reflns_number 22948
_diffrn_reflns_point_group_measured_fraction_full 0.9988
_diffrn_reflns_point_group_measured_fraction_max 0.9778
_diffrn_reflns_theta_full 67.6840
_diffrn_reflns_theta_max 76.52
_diffrn_reflns_theta_min 4.36
_diffrn_source 'Rotating-anode X-ray tube'
_diffrn_source_type 'Rigaku (Cu) X-ray Source'
_exptl_absorpt_coefficient_mu 21.516
_exptl_absorpt_correction_T_max 1.00000
_exptl_absorpt_correction_T_min 0.41361
_exptl_absorpt_correction_type multi-scan
_exptl_absorpt_process_details
;
CrysAlisPro 1.171.40.69a (Rigaku Oxford Diffraction, 2020)
Empirical absorption correction using spherical harmonics,
 implemented in SCALE3 ABSPACK scaling algorithm.
;
_exptl_crystal_colour 'clear light colourless'
_exptl_crystal_colour_lustre clear
_exptl_crystal_colour_modifier light
_exptl_crystal_colour_primary colourless
_exptl_crystal_density_diffrn 1.863
_exptl_crystal_description prism
_exptl_crystal_F_000 1911.802
_exptl_crystal_size_max 0.1
_exptl_crystal_size_mid 0.05
_exptl_crystal_size_min 0.02
_refine_diff_density_max 0.5047
_refine_diff_density_min -0.7240
_refine_diff_density_rms 0.0950
_refine_ls_d_res_high 0.7928
_refine_ls_d_res_low 10.1295
_refine_ls_goodness_of_fit_ref 1.0512
_refine_ls_hydrogen_treatment constr
_refine_ls_matrix_type full
_refine_ls_number_constraints 27
_refine_ls_number_parameters 293
_refine_ls_number_reflns 3704
_refine_ls_number_restraints 18
_refine_ls_restrained_S_all 1.0485
_refine_ls_R_factor_all 0.0233
_refine_ls_R_factor_gt 0.0225
_refine_ls_shift/su_max -0.0003
_refine_ls_shift/su_mean 0.0000
_refine_ls_structure_factor_coef Fsqd
_refine_ls_weighting_details 'w=1/[\s^2^(Fo^2^)+(0.0318P)^2^+2.0123P] where P=(Fo^2^+2Fc^2^)/3'
_refine_ls_weighting_scheme calc
_refine_ls_wR_factor_gt 0.0570
_refine_ls_wR_factor_ref 0.0575
_reflns_Friedel_coverage 0.0
_reflns_limit_h_max 20
_reflns_limit_h_min -20
_reflns_limit_k_max 15
_reflns_limit_k_min 0
_reflns_limit_l_max 21
_reflns_limit_l_min 0
_reflns_number_gt 3572
_reflns_number_total 3704
_reflns_threshold_expression I>=2u(I)
_cod_data_source_file d3sc00373f3.cif
_cod_data_source_block 1Xyl-14-FIB_293K
_cod_depositor_comments 'Adding full bibliography for 1568831--1568854.cif.'
_cod_database_code 1568849
_chemical_oxdiff_formula 'Au I F N C H'
_olex2_refinement_description
;
1. Uiso/Uaniso restraints and constraints
C12A \\sim C13A \\sim C14A \\sim C15A: within 1.7A with sigma of 0.04 and sigma
for terminal atoms of 0.08 within 1.7A
2.a Secondary CH2 refined with riding coordinates:
 C2A(H2Aa,H2Ab)
2.b Aromatic/amide H refined with riding coordinates:
 C7A(H7A), C5A(H5A), C14A(H14A), C15A(H15A)
2.c Idealised Me refined as rotating group:
 C11A(H11a,H11b,H11c), C9A(H9Aa,H9Ab,H9Ac), C16A(H16a,H16b,H16c), C10A(H10a,
 H10b,H10c)
;
_olex2_submission_special_instructions 'No special instructions were received'
_oxdiff_exptl_absorpt_empirical_details
;
Empirical correction (ABSPACK) includes:
- Absorption correction using spherical harmonics
- Frame scaling
;
_oxdiff_exptl_absorpt_empirical_full_max 2.151
_oxdiff_exptl_absorpt_empirical_full_min 0.507

loop_
_space_group_symop_id
_space_group_symop_operation_xyz
1 x,y,z
2 -x,y,-z+1/2
3 -x,-y,-z
4 x,-y,z-1/2
5 x+1/2,y+1/2,z
6 -x+1/2,y+1/2,-z+1/2
7 -x+1/2,-y+1/2,-z
8 x+1/2,-y+1/2,z-1/2

loop_
_atom_site_label
_atom_site_type_symbol
_atom_site_fract_x
_atom_site_fract_y
_atom_site_fract_z
_atom_site_U_iso_or_equiv
_atom_site_adp_type
_atom_site_occupancy
_atom_site_site_symmetry_order
_atom_site_refinement_flags_posn
_atom_site_refinement_flags_adp
_atom_site_refinement_flags_occupancy
Au1A Au 0.5 0.37199(3) 0.25 0.0422(2) Uani 1.000000 2 S T P
I1D I 0.38230(4) 0.27055(5) 0.37076(3) 0.0736(3) Uani 1.000000 1 . . .
F1D F 0.3999(3) 0.1603(5) 0.5420(3) 0.0907(18) Uani 1.000000 1 . . .
F2D F 0.2990(4) 0.1435(5) 0.6380(3) 0.092(2) Uani 1.000000 1 . . .
N1A N 0.56460(17) 0.5873(2) 0.28192(18) 0.0611(6) Uani 1.000000 1 . . .
C1A C 0.5 0.5284(3) 0.25 0.0499(8) Uani 1.000000 2 S T P
C1D C 0.30344(18) 0.2590(2) 0.44805(19) 0.0535(7) Uani 1.000000 1 . . .
C2D C 0.3260(2) 0.2056(3) 0.5193(2) 0.0585(7) Uani 1.000000 1 . . .
C3D C 0.2740(2) 0.1971(3) 0.5703(2) 0.0578(7) Uani 1.000000 1 . . .
C3A C 0.64501(19) 0.5489(2) 0.3200(2) 0.0575(7) Uani 1.000000 1 . . .
C4A C 0.7056(2) 0.5467(3) 0.2766(2) 0.0650(8) Uani 1.000000 1 . . .
C12A C 0.5 0.2153(3) 0.25 0.0598(12) Uani 1.000000 2 S TU P
C7A C 0.7392(2) 0.4752(3) 0.4330(2) 0.0747(10) Uani 1.000000 1 . . .
H7A H 0.7509(2) 0.4511(3) 0.4856(2) 0.0897(11) Uiso 1.000000 1 R . .
C8A C 0.6608(2) 0.5133(3) 0.3989(2) 0.0632(8) Uani 1.000000 1 . . .
C5A C 0.7823(2) 0.5073(3) 0.3142(2) 0.0736(9) Uani 1.000000 1 . . .
H5A H 0.8231(2) 0.5048(3) 0.2857(2) 0.0883(11) Uiso 1.000000 1 R . .
C6A C 0.8006(2) 0.4717(4) 0.3914(3) 0.0772(10) Uani 1.000000 1 . . .
C13A C 0.4395(3) 0.1623(3) 0.1912(3) 0.0860(15) Uani 1.000000 1 . U .
C11A C 0.5945(3) 0.5131(4) 0.4450(3) 0.0825(12) Uani 1.000000 1 . . .
H11a H 0.5679(17) 0.5790(11) 0.440(2) 0.1238(17) Uiso 1.000000 1 GR . .
H11b H 0.5544(14) 0.461(2) 0.4236(16) 0.1238(17) Uiso 1.000000 1 GR . .
H11c H 0.6192(5) 0.499(3) 0.5007(5) 0.1238(17) Uiso 1.000000 1 GR . .
C2A C 0.5434(3) 0.6979(3) 0.2767(4) 0.0895(14) Uani 1.000000 1 . . .
H2Aa H 0.5809(3) 0.7367(3) 0.2526(4) 0.1074(16) Uiso 1.000000 1 R . .
H2Ab H 0.5447(3) 0.7262(3) 0.3293(4) 0.1074(16) Uiso 1.000000 1 R . .
C9A C 0.6883(3) 0.5836(4) 0.1907(3) 0.0912(13) Uani 1.000000 1 . . .
H9Aa H 0.6352(11) 0.559(3) 0.1615(7) 0.137(2) Uiso 1.000000 1 GR . .
H9Ab H 0.688(3) 0.6574(4) 0.1898(3) 0.137(2) Uiso 1.000000 1 GR . .
H9Ac H 0.7303(14) 0.558(3) 0.1662(8) 0.137(2) Uiso 1.000000 1 GR . .
C16A C 0.3761(3) 0.2184(4) 0.1303(3) 0.1013(16) Uani 1.000000 1 . . .
H16a H 0.345(2) 0.263(3) 0.1569(3) 0.152(2) Uiso 1.000000 1 GR . .
H16b H 0.4028(4) 0.258(3) 0.0969(18) 0.152(2) Uiso 1.000000 1 GR . .
H16c H 0.3390(18) 0.1699(5) 0.0977(19) 0.152(2) Uiso 1.000000 1 GR . .
C14A C 0.4418(5) 0.0546(4) 0.1924(5) 0.129(3) Uani 1.000000 1 . U .
H14A H 0.4036(5) 0.0177(4) 0.1539(5) 0.154(3) Uiso 1.000000 1 R . .
C10A C 0.8857(3) 0.4287(6) 0.4297(4) 0.120(2) Uani 1.000000 1 . . .
H10a H 0.9019(15) 0.449(4) 0.4852(10) 0.180(3) Uiso 1.000000 1 GR . .
H10b H 0.8843(9) 0.3551(6) 0.426(3) 0.180(3) Uiso 1.000000 1 GR . .
H10c H 0.9250(7) 0.455(3) 0.402(2) 0.180(3) Uiso 1.000000 1 GR . .
C15A C 0.5 0.0026(5) 0.25 0.155(5) Uani 1.000000 2 S TU P
H15A H 0.5 -0.0690(5) 0.25 0.186(6) Uiso 1.000000 2 RS T P

loop_
_atom_site_aniso_label
_atom_site_aniso_U_11
_atom_site_aniso_U_22
_atom_site_aniso_U_33
_atom_site_aniso_U_12
_atom_site_aniso_U_13
_atom_site_aniso_U_23
Au1A 0.0486(4) 0.0380(3) 0.0447(3) -0.000000 0.0208(2) 0.000000
I1D 0.0705(5) 0.0970(5) 0.0689(5) -0.0202(3) 0.0469(4) -0.0166(3)
F1D 0.060(3) 0.132(5) 0.089(4) 0.025(3) 0.036(3) 0.018(4)
F2D 0.097(5) 0.119(5) 0.070(4) 0.019(4) 0.042(3) 0.034(3)
N1A 0.0585(14) 0.0453(12) 0.0775(18) -0.0060(11) 0.0130(13) -0.0050(12)
C1A 0.053(2) 0.0434(19) 0.057(2) -0.000000 0.0190(17) 0.000000
C1D 0.0504(15) 0.0658(17) 0.0531(16) -0.0138(12) 0.0296(13) -0.0114(13)
C2D 0.0458(17) 0.0735(19) 0.0619(19) -0.0014(15) 0.0242(14) -0.0071(15)
C3D 0.0595(17) 0.0684(18) 0.0520(19) -0.0051(14) 0.0260(14) 0.0008(16)
C3A 0.0531(16) 0.0533(15) 0.0640(18) -0.0086(12) 0.0105(14) -0.0080(13)
C4A 0.0613(18) 0.0688(19) 0.065(2) -0.0104(15) 0.0159(15) -0.0027(15)
C12A 0.080(3) 0.0381(19) 0.083(3) -0.000000 0.061(3) 0.000000
C7A 0.069(2) 0.095(3) 0.0550(19) -0.0082(19) 0.0046(16) -0.0025(18)
C8A 0.0624(18) 0.0695(19) 0.0593(18) -0.0143(15) 0.0179(15) -0.0133(15)
C5A 0.0579(18) 0.090(3) 0.076(2) -0.0066(17) 0.0223(17) -0.0067(19)
C6A 0.0586(19) 0.094(3) 0.074(2) -0.0019(18) 0.0069(17) -0.005(2)
C13A 0.110(3) 0.0548(18) 0.124(4) -0.030(2) 0.088(3) -0.028(2)
C11A 0.080(2) 0.105(3) 0.070(2) -0.017(2) 0.031(2) -0.017(2)
C2A 0.083(3) 0.0456(17) 0.133(4) -0.0010(17) 0.013(3) -0.006(2)
C9A 0.095(3) 0.108(3) 0.076(3) -0.004(3) 0.031(2) 0.016(2)
C16A 0.103(3) 0.107(4) 0.099(3) -0.045(3) 0.035(3) -0.038(3)
C14A 0.168(6) 0.053(2) 0.211(7) -0.040(3) 0.136(6) -0.045(3)
C10A 0.070(3) 0.173(6) 0.111(4) 0.019(3) 0.009(3) 0.012(4)
C15A 0.231(11) 0.033(3) 0.270(12) -0.000000 0.196(10) 0.000000

loop_
_atom_type_symbol
_atom_type_scat_dispersion_real
_atom_type_scat_dispersion_imag
_atom_type_scat_Cromer_Mann_a1
_atom_type_scat_Cromer_Mann_a2
_atom_type_scat_Cromer_Mann_a3
_atom_type_scat_Cromer_Mann_a4
_atom_type_scat_Cromer_Mann_b1
_atom_type_scat_Cromer_Mann_b2
_atom_type_scat_Cromer_Mann_b3
_atom_type_scat_Cromer_Mann_b4
_atom_type_scat_Cromer_Mann_c
_atom_type_scat_source
_atom_type_scat_dispersion_source
Au -4.01093 7.72880 16.88190 18.59130 25.55820 5.86000 0.46110 8.62160 1.48260 36.39560 12.06580 'International Tables Volume C Table 6.1.1.4 (pp. 500-502)' 'Henke, Gullikson and Davis, At. Data and Nucl. Data Tables, 1993, 54, 2'
C 0.01920 0.00962 2.31000 1.02000 1.58860 0.86500 20.84390 10.20750 0.56870 51.65120 0.21560 'International Tables Volume C Table 6.1.1.4 (pp. 500-502)' 'Henke, Gullikson and Davis, At. Data and Nucl. Data Tables, 1993, 54, 2'
F 0.07537 0.05506 3.53920 2.64120 1.51700 1.02430 10.28250 4.29440 0.26150 26.14760 0.27760 'International Tables Volume C Table 6.1.1.4 (pp. 500-502)' 'Henke, Gullikson and Davis, At. Data and Nucl. Data Tables, 1993, 54, 2'
H 0.00000 0.00000 0.49300 0.32291 0.14019 0.04081 10.51090 26.12570 3.14236 57.79970 0.00304 'International Tables Volume C Table 6.1.1.4 (pp. 500-502)' 'Henke, Gullikson and Davis, At. Data and Nucl. Data Tables, 1993, 54, 2'
I -0.19206 6.94430 20.14720 18.99490 7.51380 2.27350 4.34700 0.38140 27.76600 66.87760 4.07120 'International Tables Volume C Table 6.1.1.4 (pp. 500-502)' 'Henke, Gullikson and Davis, At. Data and Nucl. Data Tables, 1993, 54, 2'
N 0.03256 0.01839 12.21260 3.13220 2.01250 1.16630 0.00570 9.89330 28.99750 0.58260 -11.52900 'International Tables Volume C Table 6.1.1.4 (pp. 500-502)' 'Henke, Gullikson and Davis, At. Data and Nucl. Data Tables, 1993, 54, 2'

loop_
_geom_angle_atom_site_label_1
_geom_angle_atom_site_label_2
_geom_angle_atom_site_label_3
_geom_angle
_geom_angle_site_symmetry_1
_geom_angle_site_symmetry_3
_geom_angle_publ_flag
C12A Au1A C1A 180.0 . . ?
C3A N1A C1A 124.2(3) . . ?
C2A N1A C1A 112.3(3) . . ?
C2A N1A C3A 123.4(3) . . ?
N1A C1A Au1A 125.34(18) . . ?
N1A C1A Au1A 125.34(18) 2_655 . ?
N1A C1A N1A 109.3(4) 2_655 . ?
C2D C1D I1D 121.6(2) . . ?
C3D C1D I1D 121.8(3) 7_556 . ?
C3D C1D C2D 116.7(3) 7_556 . ?
C1D C2D F1D 120.9(3) . . ?
C3D C2D F1D 117.3(4) . . ?
C3D C2D C1D 121.8(3) . . ?
C1D C3D F2D 119.4(4) 7_556 . ?
C2D C3D F2D 119.1(4) . . ?
C2D C3D C1D 121.5(4) . 7_556 ?
C4A C3A N1A 118.9(3) . . ?
C8A C3A N1A 119.5(3) . . ?
C8A C3A C4A 121.6(3) . . ?
C5A C4A C3A 117.8(3) . . ?
C9A C4A C3A 121.7(4) . . ?
C9A C4A C5A 120.5(4) . . ?
C13A C12A Au1A 119.1(3) . . ?
C13A C12A Au1A 119.1(3) 2_655 . ?
C13A C12A C13A 121.8(5) 2_655 . ?
C8A C7A H7A 118.9(2) . . ?
C6A C7A H7A 118.9(2) . . ?
C6A C7A C8A 122.2(4) . . ?
C7A C8A C3A 117.6(3) . . ?
C11A C8A C3A 121.5(3) . . ?
C11A C8A C7A 120.9(4) . . ?
H5A C5A C4A 118.7(2) . . ?
C6A C5A C4A 122.7(4) . . ?
C6A C5A H5A 118.7(2) . . ?
C5A C6A C7A 118.1(4) . . ?
C10A C6A C7A 121.3(4) . . ?
C10A C6A C5A 120.5(4) . . ?
C16A C13A C12A 121.5(3) . . ?
C14A C13A C12A 117.6(6) . . ?
C14A C13A C16A 120.9(5) . . ?
H11a C11A C8A 109.5 . . ?
H11b C11A C8A 109.5 . . ?
H11b C11A H11a 109.5 . . ?
H11c C11A C8A 109.5 . . ?
H11c C11A H11a 109.5 . . ?
H11c C11A H11b 109.5 . . ?
C2A C2A N1A 102.5(2) 2_655 . ?
H2Aa C2A N1A 111.3(2) . . ?
H2Ab C2A N1A 111.3(3) . . ?
H2Ab C2A H2Aa 109.2 . . ?
H9Aa C9A C4A 109.5 . . ?
H9Ab C9A C4A 109.5 . . ?
H9Ab C9A H9Aa 109.5 . . ?
H9Ac C9A C4A 109.5 . . ?
H9Ac C9A H9Aa 109.5 . . ?
H9Ac C9A H9Ab 109.5 . . ?
H16a C16A C13A 109.5 . . ?
H16b C16A C13A 109.5 . . ?
H16b C16A H16a 109.5 . . ?
H16c C16A C13A 109.5 . . ?
H16c C16A H16a 109.5 . . ?
H16c C16A H16b 109.5 . . ?
H14A C14A C13A 119.6(5) . . ?
C15A C14A C13A 120.8(7) . . ?
C15A C14A H14A 119.6(3) . . ?
H10a C10A C6A 109.5 . . ?
H10b C10A C6A 109.5 . . ?
H10b C10A H10a 109.5 . . ?
H10c C10A C6A 109.5 . . ?
H10c C10A H10a 109.5 . . ?
H10c C10A H10b 109.5 . . ?
C14A C15A C14A 121.3(6) 2_655 . ?
H15A C15A C14A 119.3(3) . . ?
H15A C15A C14A 119.3(3) . 2_655 ?

loop_
_geom_bond_atom_site_label_1
_geom_bond_atom_site_label_2
_geom_bond_distance
_geom_bond_site_symmetry_2
_geom_bond_publ_flag
Au1A C1A 2.034(4) . ?
Au1A C12A 2.038(4) . ?
I1D C1D 2.088(3) . ?
F1D C2D 1.334(6) . ?
F2D C3D 1.331(6) . ?
N1A C1A 1.325(3) . ?
N1A C3A 1.429(4) . ?
N1A C2A 1.478(4) . ?
C1D C2D 1.376(5) . ?
C1D C3D 1.375(5) 7_556 ?
C2D C3D 1.377(5) . ?
C3A C4A 1.394(5) . ?
C3A C8A 1.393(5) . ?
C4A C5A 1.381(5) . ?
C4A C9A 1.508(6) . ?
C12A C13A 1.418(5) 2_655 ?
C12A C13A 1.418(5) . ?
C7A H7A 0.9300 . ?
C7A C8A 1.385(6) . ?
C7A C6A 1.384(6) . ?
C8A C11A 1.507(5) . ?
C5A H5A 0.9300 . ?
C5A C6A 1.366(6) . ?
C6A C10A 1.516(7) . ?
C13A C16A 1.482(8) . ?
C13A C14A 1.402(6) . ?
C11A H11a 0.9600 . ?
C11A H11b 0.9600 . ?
C11A H11c 0.9600 . ?
C2A C2A 1.509(10) 2_655 ?
C2A H2Aa 0.9700 . ?
C2A H2Ab 0.9700 . ?
C9A H9Aa 0.9600 . ?
C9A H9Ab 0.9600 . ?
C9A H9Ac 0.9600 . ?
C16A H16a 0.9600 . ?
C16A H16b 0.9600 . ?
C16A H16c 0.9600 . ?
C14A H14A 0.9300 . ?
C14A C15A 1.380(9) . ?
C10A H10a 0.9600 . ?
C10A H10b 0.9600 . ?
C10A H10c 0.9600 . ?
C15A H15A 0.9300 . ?

loop_
_geom_torsion_atom_site_label_1
_geom_torsion_atom_site_label_2
_geom_torsion_atom_site_label_3
_geom_torsion_atom_site_label_4
_geom_torsion
_geom_torsion_site_symmetry_1
_geom_torsion_site_symmetry_2
_geom_torsion_site_symmetry_3
_geom_torsion_site_symmetry_4
_geom_torsion_publ_flag
Au1A C1A N1A C3A 1.32(17) . . . . ?
Au1A C1A N1A C3A 1.32(17) . . 2_655 2_655 ?
Au1A C1A N1A C2A -176.4(3) . . . . ?
Au1A C1A N1A C2A -176.4(3) . . 2_655 2_655 ?
Au1A C12A C13A C16A -0.5(2) . . . . ?
Au1A C12A C13A C16A -0.5(2) . . 2_655 2_655 ?
Au1A C12A C13A C14A 179.4(3) . . . . ?
Au1A C12A C13A C14A 179.4(3) . . 2_655 2_655 ?
I1D C1D C2D F1D 0.8(4) . . . . ?
I1D C1D C2D C3D -179.5(3) . . . . ?
I1D C1D C3D F2D -1.8(4) . . 7_556 7_556 ?
I1D C1D C3D C2D 179.5(3) . . 7_556 7_556 ?
F1D C2D C1D C3D 179.8(4) . . . 7_556 ?
F1D C2D C3D F2D -1.1(5) . . . . ?
F1D C2D C3D C1D -179.8(4) . . . 7_556 ?
F2D C3D C1D C2D -179.2(4) . . 7_556 7_556 ?
F2D C3D C2D C1D 179.3(4) . . . . ?
N1A C1A N1A C3A -178.68(17) . . 2_655 2_655 ?
N1A C1A N1A C2A 3.6(3) . . 2_655 2_655 ?
N1A C3A C4A C5A -178.7(3) . . . . ?
N1A C3A C4A C9A -0.1(4) . . . . ?
N1A C3A C8A C7A 179.0(3) . . . . ?
N1A C3A C8A C11A 0.7(4) . . . . ?
N1A C2A C2A N1A 9.9(2) . . 2_655 2_655 ?
C1D C2D C3D C1D 0.6(3) . . . 7_556 ?
C1D C3D C2D C1D 0.6(3) 7_556 . . . ?
C3A C4A C5A C6A -0.5(4) . . . . ?
C3A C8A C7A C6A -0.1(4) . . . . ?
C4A C5A C6A C7A 0.4(5) . . . . ?
C4A C5A C6A C10A 179.7(5) . . . . ?
C12A C13A C14A C15A 1.3(3) 2_655 . . . ?
C12A C13A C14A C15A 1.3(3) . . . . ?
C13A C14A C15A C14A -0.7(8) . . . 2_655 ?

loop_
_restr_U_similar_atom_site_label_1
_restr_U_similar_atom_site_label_2
_restr_U_similar_weight_param
C12A C13A 0.0400
C13A C14A 0.0400
C14A C15A 0.0400

loop_
_atom_site_anharm_gc_c_label
_atom_site_anharm_gc_c_111
_atom_site_anharm_gc_c_112
_atom_site_anharm_gc_c_113
_atom_site_anharm_gc_c_122
_atom_site_anharm_gc_c_123
_atom_site_anharm_gc_c_133
_atom_site_anharm_gc_c_222
_atom_site_anharm_gc_c_223
_atom_site_anharm_gc_c_233
_atom_site_anharm_gc_c_333
Au1A -0.0 0.000000035(10) -0.0 -0.0 0.000000019(7) -0.0 -0.00000018(3) -0.0 0.000000053(9) 0.0
I1D 0.00000003(3) -0.00000023(2) 0.000000147(19) 0.00000030(3) -0.000000288(17) 0.000000222(19) -0.00000064(7) 0.00000045(3) -0.00000029(2) 0.00000022(3)
F1D -0.0000003(3) -0.0000002(2) 0.00000031(19) -0.0000003(4) -0.0000004(2) 0.0000003(2) 0.0000022(11) 0.0000005(4) -0.0000007(3) 0.0000005(3)
F2D -0.0000007(5) -0.0000004(3) -0.0000004(3) -0.0000013(4) -0.0000005(2) -0.0000004(2) -0.0000000(9) -0.0000011(4) -0.0000006(3) -0.0000007(3)

loop_
_atom_site_anharm_gc_d_label
_atom_site_anharm_gc_d_1111
_atom_site_anharm_gc_d_1112
_atom_site_anharm_gc_d_1113
_atom_site_anharm_gc_d_1122
_atom_site_anharm_gc_d_1123
_atom_site_anharm_gc_d_1133
_atom_site_anharm_gc_d_1222
_atom_site_anharm_gc_d_1223
_atom_site_anharm_gc_d_1233
_atom_site_anharm_gc_d_1333
_atom_site_anharm_gc_d_2222
_atom_site_anharm_gc_d_2223
_atom_site_anharm_gc_d_2233
_atom_site_anharm_gc_d_2333
_atom_site_anharm_gc_d_3333
Au1A 0.0000000096(14) -0.0 0.0000000023(6) 0.0000000015(6) -0.0 0.0000000008(5) -0.0 0.0000000015(4) -0.0 0.0000000009(6) -0.000000036(3) -0.0 -0.0000000067(5) -0.0 -0.0000000044(11)
I1D 0.000000014(2) -0.0000000033(13) 0.0000000058(12) 0.0000000029(13) -0.0000000002(8) 0.0000000042(10) 0.000000000(2) 0.0000000025(9) -0.0000000008(7) 0.0000000054(11) -0.000000040(6) 0.0000000035(19) -0.0000000076(12) 0.0000000001(11) -0.0000000005(18)
F1D -0.000000007(17) -0.000000017(14) 0.000000006(10) -0.000000012(14) -0.000000007(9) 0.000000004(9) -0.00000000(3) -0.000000001(12) 0.000000000(9) 0.000000006(12) 0.00000008(9) 0.00000004(3) -0.000000003(17) 0.000000001(16) -0.00000002(2)
F2D 0.00000007(3) 0.00000003(2) 0.000000036(18) 0.000000016(19) 0.000000017(12) 0.000000019(12) 0.00000002(3) 0.000000024(14) 0.000000003(10) 0.000000011(12) 0.00000001(8) 0.00000003(3) 0.000000015(16) 0.000000001(14) -0.000000026(15)
